data_4113926
loop_
_publ_author_name
'Patrick M. Woodward'
'Emmanuelle Suard'
'Pavel Karen'

_publ_section_title
;
 Structural Tuning of Charge, Orbital, and Spin Ordering in Double-Cell
 Perovskite Series between NdBaFe2O5 and HoBaFe2O5
;
_journal_name_full 'Journal of the American Chemical Society'
_journal_page_first 8889
_journal_page_last 8899
_journal_paper_doi 10.1021/ja034813+
_journal_volume 125
_journal_year 2003
_chemical_formula_sum 'Ba Fe2 Nd O5'
_space_group_IT_number 26
_symmetry_cell_setting orthorhombic
_symmetry_space_group_name_Hall 'P -2a 2a'
_symmetry_space_group_name_H-M 'P 21 m a'
_cell_angle_alpha 90.0
_cell_angle_beta 90.0
_cell_angle_gamma 90.0
_cell_formula_units_Z 2
_cell_length_a 7.99949(10)
_cell_length_b 3.91587(5)
_cell_length_c 7.63343(10)
_cell_volume 239.117(5)
_pd_block_id |PHASE_1||
_pd_phase_name NdBaFe2O5
_cod_data_source_file ja0348132Bsi20030304_041321_09.cif
_cod_data_source_block ND_2K_NDMAG_phase_1
_cod_original_formula_sum 'Nd Ba Fe2 O5'
_cod_database_code 4113926

loop_
_symmetry_equiv_pos_as_xyz
+x,+y,+z
+x+1/2,-y,-z
+x,-y,+z
+x+1/2,+y,-z

loop_
_atom_site_label
_atom_site_fract_x
_atom_site_fract_y
_atom_site_fract_z
_atom_site_occupancy
_atom_site_thermal_displace_type
_atom_site_U_iso_or_equiv
_atom_site_symmetry_multiplicity
Nd 0.0085(14) 0.0 0.4940(7) 1.0 Uiso 0.0010(4) 2
Ba 0.0 0.0 0.0010(11) 1.0 Uiso 0.0026(5) 2
Fe1 0.2596(15) 0.5 0.2517(4) 1.0 Uiso 0.00252(27) 2
Fe2 0.7480(16) 0.5 0.2642(4) 1.0 Uiso 0.00252(27) 2
O1 0.2394(17) 0.5 0.0064(8) 1.0 Uiso 0.0039(6) 2
O2a 0.7546(16) 0.0 0.3082(8) 1.0 Uiso 0.0041(4) 2
O2b 0.2588(16) 0.0 0.3025(8) 1.0 Uiso 0.0041(4) 2
O3a 0.0133(15) 0.5 0.2931(6) 1.0 Uiso 0.0052(5) 2
O3b 0.4978(15) 0.5 0.3155(6) 1.0 Uiso 0.0052(5) 2

loop_
_atom_type_symbol
_atom_type_number_in_cell
ND 2.0
BA 2.0
FE 4.0
O 10.0
